data_7241031
loop_
_publ_author_name
'Ling, Irene'
'Sobolev, Alexandre N.'
'Loh, Sze Le'
'Turner, Gemma F.'
'Moggach, Stephen A.'

_publ_section_title
;
 Structural investigation of bromide complexation with bipodal, tripodal
 and tetrapodal cationic molecules
;
_journal_name_full CrystEngComm
_journal_paper_doi 10.1039/D0CE00747A
_journal_year 2020
_chemical_formula_moiety 'C30 H54 N4, 4(Br), 8(H2 O)'
_chemical_formula_sum 'C30 H70 Br4 N4 O8'
_chemical_formula_weight 934.54
_space_group_crystal_system triclinic
_space_group_IT_number 2
_space_group_name_Hall '-P 1'
_space_group_name_H-M_alt 'P -1'
_atom_sites_solution_hydrogens mixed
_audit_creation_method SHELXL-2014/7
_audit_update_record
;
2020-07-23 deposited with the CCDC.	2020-07-31 downloaded from the CCDC.
;
_cell_angle_alpha 78.262(7)
_cell_angle_beta 69.986(7)
_cell_angle_gamma 68.543(8)
_cell_formula_units_Z 2
_cell_length_a 12.0913(9)
_cell_length_b 12.8187(12)
_cell_length_c 16.5005(12)
_cell_measurement_reflns_used 5265
_cell_measurement_temperature 100(2)
_cell_measurement_theta_max 66.155
_cell_measurement_theta_min 3.684
_cell_volume 2227.5(3)
_computing_cell_refinement 'CrysAlisPro 1.171.40.53 (Rigaku OD, 2019)'
_computing_data_collection 'CrysAlisPro 1.171.40.53 (Rigaku OD, 2019)'
_computing_data_reduction 'CrysAlisPro 1.171.40.53 (Rigaku OD, 2019)'
_computing_molecular_graphics 'X-Seed v. 4.0 (Barbour, 2001)'
_computing_publication_material 'SHELXL-2014/7 (Sheldrick, 2014)'
_computing_structure_refinement 'SHELXL-2014/7 (Sheldrick, 2014)'
_computing_structure_solution 'SHELXT-2015/1 (Sheldrick, 2015)'
_diffrn_ambient_temperature 100(2)
_diffrn_detector 'CCD plate'
_diffrn_detector_area_resol_mean 10.4738
_diffrn_detector_type Ruby
_diffrn_measured_fraction_theta_full 0.991
_diffrn_measured_fraction_theta_max 0.991
_diffrn_measurement_device 'four-circle diffractometer'
_diffrn_measurement_device_type 'Oxford Diffraction Gemini-R Ultra'
_diffrn_measurement_method '\w scans'
_diffrn_orient_matrix_type 'CrysAlisPro convention (1999,Acta A55,543-557)'
_diffrn_orient_matrix_UB_11 0.1263448
_diffrn_orient_matrix_UB_12 -0.0608126
_diffrn_orient_matrix_UB_13 0.0179341
_diffrn_orient_matrix_UB_21 0.0014385
_diffrn_orient_matrix_UB_22 -0.1111156
_diffrn_orient_matrix_UB_23 -0.0231325
_diffrn_orient_matrix_UB_31 0.0674435
_diffrn_orient_matrix_UB_32 0.0276478
_diffrn_orient_matrix_UB_33 -0.0953749
_diffrn_radiation_monochromator mirror
_diffrn_radiation_source 'fine-focus sealed X-ray tube'
_diffrn_radiation_type CuK\a
_diffrn_radiation_wavelength 1.54178
_diffrn_reflns_av_R_equivalents 0.1111
_diffrn_reflns_av_unetI/netI 0.0700
_diffrn_reflns_Laue_measured_fraction_full 0.991
_diffrn_reflns_Laue_measured_fraction_max 0.991
_diffrn_reflns_limit_h_max 14
_diffrn_reflns_limit_h_min -14
_diffrn_reflns_limit_k_max 15
_diffrn_reflns_limit_k_min -15
_diffrn_reflns_limit_l_max 19
_diffrn_reflns_limit_l_min -19
_diffrn_reflns_number 45699
_diffrn_reflns_point_group_measured_fraction_full 0.991
_diffrn_reflns_point_group_measured_fraction_max 0.991
_diffrn_reflns_theta_full 67.342
_diffrn_reflns_theta_max 67.342
_diffrn_reflns_theta_min 3.720
_diffrn_source_type 'Enhance Ultra (Cu) X-ray Source'
_exptl_absorpt_coefficient_mu 4.765
_exptl_absorpt_correction_T_max 1.0
_exptl_absorpt_correction_T_min 0.68162
_exptl_absorpt_correction_type multi-scan
_exptl_absorpt_process_details
;
CrysAlisPro 1.171.40.53 (Rigaku Oxford Diffraction, 2019)
Empirical absorption correction using spherical harmonics,
 implemented in SCALE3 ABSPACK scaling algorithm.
;
_exptl_crystal_colour colorless
_exptl_crystal_density_diffrn 1.393
_exptl_crystal_description prism
_exptl_crystal_F_000 964
_exptl_crystal_size_max 0.177
_exptl_crystal_size_mid 0.129
_exptl_crystal_size_min 0.116
_refine_diff_density_max 1.626
_refine_diff_density_min -0.716
_refine_diff_density_rms 0.138
_refine_ls_extinction_method none
_refine_ls_goodness_of_fit_ref 1.002
_refine_ls_hydrogen_treatment constr
_refine_ls_matrix_type full
_refine_ls_number_parameters 453
_refine_ls_number_reflns 7939
_refine_ls_number_restraints 24
_refine_ls_restrained_S_all 1.002
_refine_ls_R_factor_all 0.1096
_refine_ls_R_factor_gt 0.0712
_refine_ls_shift/su_max 0.000
_refine_ls_shift/su_mean 0.000
_refine_ls_structure_factor_coef Fsqd
_refine_ls_weighting_details 'w=1/[\s^2^(Fo^2^)+(0.0600P)^2^+15.0000P] where P=(Fo^2^+2Fc^2^)/3'
_refine_ls_weighting_scheme calc
_refine_ls_wR_factor_gt 0.1643
_refine_ls_wR_factor_ref 0.1879
_reflns_Friedel_coverage 0.000
_reflns_number_gt 5336
_reflns_number_total 7939
_reflns_threshold_expression 'I > 2\s(I)'
_cod_data_source_file d0ce00747a2.cif
_cod_data_source_block 4MP_190716
_cod_database_code 7241031
_shelx_shelxl_version_number 2014/7
_shelx_space_group_comment
;
The symmetry employed for this shelxl refinement is uniquely defined
by the following loop, which should always be used as a source of
symmetry information in preference to the above space-group names.
They are only intended as comments.
;
_shelx_estimated_absorpt_t_min 0.486
_shelx_estimated_absorpt_t_max 0.608

loop_
_space_group_symop_operation_xyz
'x, y, z'
'-x, -y, -z'

loop_
_atom_site_label
_atom_site_type_symbol
_atom_site_fract_x
_atom_site_fract_y
_atom_site_fract_z
_atom_site_U_iso_or_equiv
_atom_site_adp_type
_atom_site_occupancy
_atom_site_site_symmetry_order
_atom_site_calc_flag
_atom_site_refinement_flags_posn
_atom_site_refinement_flags_adp
_atom_site_refinement_flags_occupancy
_atom_site_disorder_assembly
_atom_site_disorder_group
Br1 Br 0.02043(7) 0.49005(6) 0.78398(5) 0.0416(2) Uani 1 1 d . . . . .
Br2 Br 0.88800(10) 0.17611(8) 0.60368(6) 0.0569(3) Uani 0.878(2) 1 d . . P A 1
Br2' Br 0.5531(9) 0.5375(7) 0.7100(6) 0.0569(3) Uani 0.122(2) 1 d . . P A 2
Br3 Br 0.47215(11) 0.81011(10) 0.70173(8) 0.0438(4) Uani 0.6575(19) 1 d . . P . .
Br4 Br 0.23056(11) 0.10150(10) 0.92964(8) 0.0429(3) Uani 0.6575(19) 1 d . . P . .
Br5 Br 0.0202(3) 0.7952(3) 0.91905(19) 0.0661(9) Uani 0.3425(19) 1 d . . P . .
Br6 Br 0.2451(3) 0.8733(2) 0.86475(18) 0.0589(8) Uani 0.3425(19) 1 d . . P . .
N1 N 0.2042(5) 0.7114(5) 0.6273(4) 0.0322(12) Uani 1 1 d . . . . .
N2 N 0.6806(5) 0.7043(4) 0.3818(3) 0.0307(12) Uani 1 1 d . . . . .
N3 N 0.8006(5) 0.2901(5) 0.8794(3) 0.0318(12) Uani 1 1 d . . . . .
N4 N 0.3226(5) 0.2923(5) 1.1162(3) 0.0322(12) Uani 1 1 d . . . . .
C1 C 0.3712(6) 0.5546(6) 0.5370(4) 0.0309(14) Uani 1 1 d . . . . .
C2 C 0.4440(6) 0.6054(6) 0.4667(4) 0.0327(15) Uani 1 1 d . . . . .
H2 H 0.4046 0.6779 0.4429 0.039 Uiso 1 1 calc R U . . .
C3 C 0.5708(6) 0.5554(6) 0.4300(4) 0.0307(14) Uani 1 1 d . . . . .
C4 C 0.6297(6) 0.4432(6) 0.9704(4) 0.0314(15) Uani 1 1 d . . . . .
C5 C 0.5502(6) 0.3966(5) 1.0386(4) 0.0304(14) Uani 1 1 d . . . . .
H5 H 0.5856 0.3253 1.0661 0.036 Uiso 1 1 calc R U . . .
C6 C 0.4202(6) 0.4494(6) 1.0690(4) 0.0332(15) Uani 1 1 d . . . . .
C10 C 0.2345(6) 0.6173(6) 0.5719(4) 0.0312(14) Uani 1 1 d . . . . .
H10A H 0.1921 0.5628 0.6069 0.037 Uiso 1 1 calc R U . . .
H10B H 0.2000 0.6499 0.5225 0.037 Uiso 1 1 calc R U . . .
C11 C 0.0648(6) 0.7690(6) 0.6556(5) 0.0405(17) Uani 1 1 d . . . . .
H11A H 0.0235 0.7235 0.7041 0.049 Uiso 1 1 calc R U . . .
H11B H 0.0299 0.7810 0.6070 0.049 Uiso 1 1 calc R U . . .
C12 C 0.0478(7) 0.8806(6) 0.6840(5) 0.0420(17) Uani 1 1 d . . . . .
H12A H 0.0339 0.8747 0.7473 0.050 Uiso 1 1 calc R U . . .
H12B H -0.0240 0.9403 0.6695 0.050 Uiso 1 1 calc R U . . .
C13 C 0.1695(7) 0.9067(6) 0.6341(5) 0.0408(17) Uani 1 1 d . . . . .
H13A H 0.1529 0.9774 0.5958 0.049 Uiso 1 1 calc R U . . .
H13B H 0.2093 0.9148 0.6748 0.049 Uiso 1 1 calc R U . . .
C14 C 0.2529(7) 0.8071(6) 0.5807(5) 0.0356(16) Uani 1 1 d . . . . .
H14A H 0.2470 0.8237 0.5208 0.043 Uiso 1 1 calc R U . . .
H14B H 0.3407 0.7888 0.5787 0.043 Uiso 1 1 calc R U . . .
C15 C 0.2495(7) 0.6629(6) 0.7049(4) 0.0364(16) Uani 1 1 d . . . . .
H15A H 0.2172 0.6009 0.7346 0.055 Uiso 1 1 calc R U . . .
H15B H 0.3405 0.6346 0.6866 0.055 Uiso 1 1 calc R U . . .
H15C H 0.2203 0.7213 0.7445 0.055 Uiso 1 1 calc R U . . .
C20 C 0.6374(6) 0.6220(6) 0.3551(4) 0.0327(15) Uani 1 1 d . . . . .
H20A H 0.5811 0.6647 0.3194 0.039 Uiso 1 1 calc R U . . .
H20B H 0.7107 0.5686 0.3183 0.039 Uiso 1 1 calc R U . . .
C21 C 0.7314(7) 0.7734(6) 0.3011(5) 0.0373(16) Uani 1 1 d . . . . .
H21A H 0.6760 0.7992 0.2636 0.045 Uiso 1 1 calc R U . . .
H21B H 0.8155 0.7293 0.2676 0.045 Uiso 1 1 calc R U . . .
C22 C 0.7358(7) 0.8728(6) 0.3358(5) 0.0386(16) Uani 1 1 d . . . . .
H22A H 0.7220 0.9408 0.2946 0.046 Uiso 1 1 calc R U . . .
H22B H 0.8172 0.8557 0.3456 0.046 Uiso 1 1 calc R U . . .
C23 C 0.6304(7) 0.8902(6) 0.4217(5) 0.0393(17) Uani 1 1 d . . . . .
H23A H 0.6630 0.8880 0.4697 0.047 Uiso 1 1 calc R U . . .
H23B H 0.5653 0.9638 0.4178 0.047 Uiso 1 1 calc R U . . .
C24 C 0.5768(6) 0.7934(6) 0.4372(4) 0.0363(16) Uani 1 1 d . . . . .
H24A H 0.5569 0.7647 0.4991 0.044 Uiso 1 1 calc R U . . .
H24B H 0.5007 0.8182 0.4186 0.044 Uiso 1 1 calc R U . . .
C25 C 0.7771(7) 0.6428(6) 0.4274(5) 0.0377(16) Uani 1 1 d . . . . .
H25A H 0.7423 0.5987 0.4793 0.057 Uiso 1 1 calc R U . . .
H25B H 0.8490 0.5922 0.3887 0.057 Uiso 1 1 calc R U . . .
H25C H 0.8033 0.6971 0.4442 0.057 Uiso 1 1 calc R U . . .
C30 C 0.7655(6) 0.3751(6) 0.9445(4) 0.0327(15) Uani 1 1 d . . . . .
H30A H 0.7885 0.3340 0.9971 0.039 Uiso 1 1 calc R U . . .
H30B H 0.8148 0.4270 0.9190 0.039 Uiso 1 1 calc R U . . .
C31 C 0.9358(6) 0.2197(6) 0.8657(5) 0.0405(17) Uani 1 1 d . . . . .
H31A H 0.9562 0.1987 0.9213 0.049 Uiso 1 1 calc R U . . .
H31B H 0.9910 0.2609 0.8253 0.049 Uiso 1 1 calc R U . . .
C32 C 0.9485(7) 0.1163(6) 0.8274(5) 0.0418(17) Uani 1 1 d . . . . .
H32A H 1.0096 0.0490 0.8470 0.050 Uiso 1 1 calc R U . . .
H32B H 0.9763 0.1267 0.7634 0.050 Uiso 1 1 calc R U . . .
C33 C 0.8184(7) 0.1030(6) 0.8600(5) 0.0386(16) Uani 1 1 d . . . . .
H33A H 0.7888 0.1042 0.8106 0.046 Uiso 1 1 calc R U . . .
H33B H 0.8198 0.0313 0.8965 0.046 Uiso 1 1 calc R U . . .
C34 C 0.7341(7) 0.2039(6) 0.9130(5) 0.0360(16) Uani 1 1 d . . . . .
H34A H 0.6509 0.2333 0.9038 0.043 Uiso 1 1 calc R U . . .
H34B H 0.7243 0.1824 0.9756 0.043 Uiso 1 1 calc R U . . .
C35 C 0.7807(7) 0.3471(6) 0.7955(4) 0.0409(17) Uani 1 1 d . . . . .
H35A H 0.8243 0.4029 0.7743 0.061 Uiso 1 1 calc R U . . .
H35B H 0.8131 0.2913 0.7533 0.061 Uiso 1 1 calc R U . . .
H35C H 0.6915 0.3847 0.8034 0.061 Uiso 1 1 calc R U . . .
C40 C 0.3470(6) 0.3884(6) 1.1412(4) 0.0326(15) Uani 1 1 d . . . . .
H40A H 0.2660 0.4435 1.1682 0.039 Uiso 1 1 calc R U . . .
H40B H 0.3916 0.3577 1.1856 0.039 Uiso 1 1 calc R U . . .
C41 C 0.2485(7) 0.2401(6) 1.1965(4) 0.0362(16) Uani 1 1 d . . . . .
H41A H 0.1602 0.2877 1.2131 0.043 Uiso 1 1 calc R U . . .
H41B H 0.2822 0.2298 1.2456 0.043 Uiso 1 1 calc R U . . .
C42 C 0.2624(7) 0.1264(6) 1.1714(5) 0.0409(17) Uani 1 1 d . . . . .
H42A H 0.1951 0.1334 1.1474 0.049 Uiso 1 1 calc R U . . .
H42B H 0.2604 0.0698 1.2221 0.049 Uiso 1 1 calc R U . . .
C43 C 0.3904(7) 0.0932(6) 1.1020(5) 0.0440(18) Uani 1 1 d . . . . .
H43A H 0.4486 0.0250 1.1235 0.053 Uiso 1 1 calc R U . . .
H43B H 0.3819 0.0777 1.0485 0.053 Uiso 1 1 calc R U . . .
C44 C 0.4382(6) 0.1928(6) 1.0842(5) 0.0360(16) Uani 1 1 d . . . . .
H44A H 0.4785 0.2061 1.0216 0.043 Uiso 1 1 calc R U . . .
H44B H 0.4989 0.1795 1.1161 0.043 Uiso 1 1 calc R U . . .
C45 C 0.2545(7) 0.3351(6) 1.0492(4) 0.0369(16) Uani 1 1 d . . . . .
H45A H 0.3044 0.3686 0.9977 0.055 Uiso 1 1 calc R U . . .
H45B H 0.2400 0.2726 1.0334 0.055 Uiso 1 1 calc R U . . .
H45C H 0.1746 0.3922 1.0727 0.055 Uiso 1 1 calc R U . . .
O1W O 0.1487(6) 0.5447(5) 0.9169(4) 0.0641(17) Uani 1 1 d . . . . .
H1A H 0.1199 0.5255 0.8840 0.096 Uiso 1 1 d . U . . .
H1B H 0.1157 0.6153 0.9202 0.096 Uiso 1 1 d . U . . .
O2W O 0.4163(5) 0.4413(4) 0.8287(3) 0.0496(14) Uani 1 1 d . . . . .
H2A H 0.3397 0.4725 0.8535 0.074 Uiso 1 1 d . U . . .
H2B H 0.4313 0.3704 0.8356 0.074 Uiso 1 1 d . U . . .
O3W O 0.8620(7) 0.7927(7) 0.5373(5) 0.088(2) Uani 1 1 d . . . . .
H3A H 0.7970 0.8360 0.5694 0.133 Uiso 1 1 d . U . . .
H3B H 0.8752 0.7264 0.5624 0.133 Uiso 1 1 d . U . . .
O4W O 0.4617(4) 0.2042(3) 0.8543(3) 0.0246(9) Uani 1 1 d . . . . .
H4A H 0.4045 0.1744 0.8694 0.037 Uiso 1 1 d . U . . .
H4B H 0.5099 0.1838 0.8049 0.037 Uiso 1 1 d . U . . .
O5W O 0.5886(5) 0.5657(4) 0.6678(4) 0.0280(11) Uani 0.878(2) 1 d . U P A 1
O6W O 0.6082(10) 0.1473(8) 0.6943(6) 0.0320(18) Uani 0.570(11) 1 d . . P B 1
O7W O 0.673(4) 0.955(4) 0.613(3) 0.067(5) Uani 0.321(12) 1 d . U P C 1
O8W O 0.9115(12) 0.5797(10) 0.6160(7) 0.055(2) Uani 0.533(12) 1 d . . P D 1
O5' O 0.943(4) 0.572(4) 0.583(3) 0.0280(11) Uani 0.122(2) 1 d . U P A 2
O6' O 0.6738(13) 0.1467(11) 0.6781(9) 0.0320(18) Uani 0.430(11) 1 d . . P B 2
O7' O 0.650(3) 0.947(3) 0.6322(17) 0.067(5) Uani 0.467(12) 1 d . U P D 2
O8' O 0.7900(8) 0.4543(7) 0.5998(5) 0.055(2) Uani 0.679(12) 1 d . . P C 2

loop_
_atom_site_aniso_label
_atom_site_aniso_U_11
_atom_site_aniso_U_22
_atom_site_aniso_U_33
_atom_site_aniso_U_23
_atom_site_aniso_U_13
_atom_site_aniso_U_12
Br1 0.0405(4) 0.0403(4) 0.0416(5) -0.0105(3) -0.0052(3) -0.0132(3)
Br2 0.0756(7) 0.0497(6) 0.0335(5) -0.0102(4) -0.0227(5) 0.0029(5)
Br2' 0.0756(7) 0.0497(6) 0.0335(5) -0.0102(4) -0.0227(5) 0.0029(5)
Br3 0.0449(7) 0.0443(7) 0.0478(8) -0.0055(5) -0.0220(6) -0.0123(5)
Br4 0.0471(7) 0.0496(7) 0.0363(7) -0.0072(5) -0.0158(5) -0.0155(5)
Br5 0.0711(19) 0.074(2) 0.0536(18) -0.0024(14) -0.0291(15) -0.0153(15)
Br6 0.0680(18) 0.0564(16) 0.0561(17) -0.0084(12) -0.0321(14) -0.0098(13)
N1 0.034(3) 0.035(3) 0.030(3) -0.008(2) -0.010(2) -0.010(2)
N2 0.035(3) 0.033(3) 0.027(3) -0.005(2) -0.010(2) -0.012(2)
N3 0.036(3) 0.034(3) 0.027(3) -0.010(2) -0.010(2) -0.008(2)
N4 0.037(3) 0.036(3) 0.027(3) -0.007(2) -0.012(2) -0.012(3)
C1 0.031(3) 0.038(4) 0.026(4) -0.009(3) -0.009(3) -0.010(3)
C2 0.043(4) 0.031(4) 0.028(4) -0.006(3) -0.013(3) -0.012(3)
C3 0.035(4) 0.036(4) 0.025(3) -0.008(3) -0.009(3) -0.012(3)
C4 0.037(4) 0.034(4) 0.028(4) -0.009(3) -0.012(3) -0.011(3)
C5 0.038(4) 0.031(3) 0.025(4) -0.006(3) -0.012(3) -0.008(3)
C6 0.041(4) 0.038(4) 0.030(4) -0.006(3) -0.019(3) -0.014(3)
C10 0.038(4) 0.035(4) 0.026(4) -0.006(3) -0.009(3) -0.016(3)
C11 0.031(4) 0.047(4) 0.042(4) -0.008(3) -0.009(3) -0.011(3)
C12 0.042(4) 0.043(4) 0.040(4) -0.015(3) -0.012(3) -0.007(3)
C13 0.043(4) 0.038(4) 0.043(4) -0.011(3) -0.013(3) -0.010(3)
C14 0.043(4) 0.034(4) 0.033(4) -0.004(3) -0.012(3) -0.014(3)
C15 0.042(4) 0.039(4) 0.030(4) -0.007(3) -0.017(3) -0.007(3)
C20 0.040(4) 0.033(4) 0.028(4) -0.006(3) -0.013(3) -0.009(3)
C21 0.040(4) 0.038(4) 0.033(4) -0.005(3) -0.008(3) -0.014(3)
C22 0.047(4) 0.035(4) 0.036(4) -0.006(3) -0.010(3) -0.018(3)
C23 0.041(4) 0.036(4) 0.043(4) -0.011(3) -0.011(3) -0.011(3)
C24 0.036(4) 0.039(4) 0.029(4) -0.008(3) -0.007(3) -0.006(3)
C25 0.044(4) 0.035(4) 0.041(4) -0.002(3) -0.020(3) -0.014(3)
C30 0.040(4) 0.034(4) 0.030(4) -0.008(3) -0.013(3) -0.013(3)
C31 0.033(4) 0.043(4) 0.044(4) -0.010(3) -0.013(3) -0.006(3)
C32 0.046(4) 0.040(4) 0.036(4) -0.007(3) -0.015(3) -0.006(3)
C33 0.045(4) 0.035(4) 0.035(4) -0.008(3) -0.010(3) -0.011(3)
C34 0.041(4) 0.040(4) 0.033(4) -0.006(3) -0.010(3) -0.018(3)
C35 0.053(4) 0.037(4) 0.032(4) -0.008(3) -0.017(3) -0.006(3)
C40 0.036(4) 0.032(4) 0.032(4) -0.008(3) -0.013(3) -0.008(3)
C41 0.037(4) 0.041(4) 0.029(4) -0.003(3) -0.005(3) -0.015(3)
C42 0.045(4) 0.039(4) 0.043(4) -0.005(3) -0.015(4) -0.016(3)
C43 0.047(4) 0.038(4) 0.046(5) -0.012(3) -0.010(4) -0.011(3)
C44 0.035(4) 0.041(4) 0.032(4) -0.011(3) -0.006(3) -0.012(3)
C45 0.047(4) 0.039(4) 0.031(4) -0.003(3) -0.017(3) -0.017(3)
O1W 0.085(4) 0.069(4) 0.052(4) -0.003(3) -0.038(3) -0.025(3)
O2W 0.080(4) 0.032(3) 0.045(3) -0.013(2) -0.041(3) -0.001(3)
O3W 0.086(5) 0.098(6) 0.102(6) -0.008(5) -0.048(5) -0.034(4)
O4W 0.023(2) 0.021(2) 0.021(2) -0.0007(16) -0.0033(17) -0.0014(17)
O5W 0.036(3) 0.043(3) 0.007(2) -0.001(2) -0.011(2) -0.012(2)
O6W 0.030(5) 0.033(3) 0.030(4) 0.004(3) -0.019(5) 0.000(5)
O7W 0.069(8) 0.079(6) 0.062(9) -0.008(5) -0.033(6) -0.020(5)
O8W 0.079(5) 0.053(4) 0.025(4) -0.003(3) -0.021(3) -0.007(3)
O5' 0.036(3) 0.043(3) 0.007(2) -0.001(2) -0.011(2) -0.012(2)
O6' 0.030(5) 0.033(3) 0.030(4) 0.004(3) -0.019(5) 0.000(5)
O7' 0.069(8) 0.079(6) 0.062(9) -0.008(5) -0.033(6) -0.020(5)
O8' 0.079(5) 0.053(4) 0.025(4) -0.003(3) -0.021(3) -0.007(3)

loop_
_atom_type_symbol
_atom_type_description
_atom_type_scat_dispersion_real
_atom_type_scat_dispersion_imag
_atom_type_scat_source
C C 0.0181 0.0091 'International Tables Vol C Tables 4.2.6.8 and 6.1.1.4'
H H 0.0000 0.0000 'International Tables Vol C Tables 4.2.6.8 and 6.1.1.4'
N N 0.0311 0.0180 'International Tables Vol C Tables 4.2.6.8 and 6.1.1.4'
O O 0.0492 0.0322 'International Tables Vol C Tables 4.2.6.8 and 6.1.1.4'
Br Br -0.6763 1.2805 'International Tables Vol C Tables 4.2.6.8 and 6.1.1.4'

loop_
_geom_angle_atom_site_label_1
_geom_angle_atom_site_label_2
_geom_angle_atom_site_label_3
_geom_angle
_geom_angle_site_symmetry_1
_geom_angle_site_symmetry_3
_geom_angle_publ_flag
C15 N1 C14 110.3(5) . . ?
C15 N1 C11 109.9(5) . . ?
C14 N1 C11 102.7(5) . . ?
C15 N1 C10 109.4(5) . . ?
C14 N1 C10 115.1(5) . . ?
C11 N1 C10 109.2(5) . . ?
C25 N2 C21 110.9(5) . . ?
C25 N2 C24 109.4(5) . . ?
C21 N2 C24 102.7(5) . . ?
C25 N2 C20 110.8(5) . . ?
C21 N2 C20 108.3(5) . . ?
C24 N2 C20 114.5(5) . . ?
C35 N3 C34 110.2(5) . . ?
C35 N3 C31 109.8(5) . . ?
C34 N3 C31 103.1(5) . . ?
C35 N3 C30 111.5(5) . . ?
C34 N3 C30 113.3(5) . . ?
C31 N3 C30 108.6(5) . . ?
C45 N4 C41 111.0(5) . . ?
C45 N4 C44 109.2(5) . . ?
C41 N4 C44 102.5(5) . . ?
C45 N4 C40 110.3(5) . . ?
C41 N4 C40 108.6(5) . . ?
C44 N4 C40 114.9(5) . . ?
C2 C1 C3 118.0(6) . 2_666 ?
C2 C1 C10 118.8(6) . . ?
C3 C1 C10 123.1(6) 2_666 . ?
C3 C2 C1 123.5(6) . . ?
C3 C2 H2 118.2 . . ?
C1 C2 H2 118.2 . . ?
C2 C3 C1 118.4(6) . 2_666 ?
C2 C3 C20 117.3(6) . . ?
C1 C3 C20 124.2(6) 2_666 . ?
C5 C4 C6 118.9(6) . 2_667 ?
C5 C4 C30 117.3(6) . . ?
C6 C4 C30 123.8(6) 2_667 . ?
C4 C5 C6 123.8(6) . . ?
C4 C5 H5 118.1 . . ?
C6 C5 H5 118.1 . . ?
C4 C6 C5 117.2(6) 2_667 . ?
C4 C6 C40 125.0(6) 2_667 . ?
C5 C6 C40 117.8(6) . . ?
C1 C10 N1 114.9(5) . . ?
C1 C10 H10A 108.5 . . ?
N1 C10 H10A 108.5 . . ?
C1 C10 H10B 108.5 . . ?
N1 C10 H10B 108.5 . . ?
H10A C10 H10B 107.5 . . ?
N1 C11 C12 104.8(5) . . ?
N1 C11 H11A 110.8 . . ?
C12 C11 H11A 110.8 . . ?
N1 C11 H11B 110.8 . . ?
C12 C11 H11B 110.8 . . ?
H11A C11 H11B 108.9 . . ?
C11 C12 C13 105.4(6) . . ?
C11 C12 H12A 110.7 . . ?
C13 C12 H12A 110.7 . . ?
C11 C12 H12B 110.7 . . ?
C13 C12 H12B 110.7 . . ?
H12A C12 H12B 108.8 . . ?
C14 C13 C12 105.9(6) . . ?
C14 C13 H13A 110.6 . . ?
C12 C13 H13A 110.6 . . ?
C14 C13 H13B 110.6 . . ?
C12 C13 H13B 110.6 . . ?
H13A C13 H13B 108.7 . . ?
N1 C14 C13 104.6(6) . . ?
N1 C14 H14A 110.8 . . ?
C13 C14 H14A 110.8 . . ?
N1 C14 H14B 110.8 . . ?
C13 C14 H14B 110.8 . . ?
H14A C14 H14B 108.9 . . ?
N1 C15 H15A 109.5 . . ?
N1 C15 H15B 109.5 . . ?
H15A C15 H15B 109.5 . . ?
N1 C15 H15C 109.5 . . ?
H15A C15 H15C 109.5 . . ?
H15B C15 H15C 109.5 . . ?
C3 C20 N2 114.6(5) . . ?
C3 C20 H20A 108.6 . . ?
N2 C20 H20A 108.6 . . ?
C3 C20 H20B 108.6 . . ?
N2 C20 H20B 108.6 . . ?
H20A C20 H20B 107.6 . . ?
N2 C21 C22 104.0(5) . . ?
N2 C21 H21A 111.0 . . ?
C22 C21 H21A 111.0 . . ?
N2 C21 H21B 111.0 . . ?
C22 C21 H21B 111.0 . . ?
H21A C21 H21B 109.0 . . ?
C21 C22 C23 105.1(6) . . ?
C21 C22 H22A 110.7 . . ?
C23 C22 H22A 110.7 . . ?
C21 C22 H22B 110.7 . . ?
C23 C22 H22B 110.7 . . ?
H22A C22 H22B 108.8 . . ?
C24 C23 C22 106.3(5) . . ?
C24 C23 H23A 110.5 . . ?
C22 C23 H23A 110.5 . . ?
C24 C23 H23B 110.5 . . ?
C22 C23 H23B 110.5 . . ?
H23A C23 H23B 108.7 . . ?
N2 C24 C23 103.8(5) . . ?
N2 C24 H24A 111.0 . . ?
C23 C24 H24A 111.0 . . ?
N2 C24 H24B 111.0 . . ?
C23 C24 H24B 111.0 . . ?
H24A C24 H24B 109.0 . . ?
N2 C25 H25A 109.5 . . ?
N2 C25 H25B 109.5 . . ?
H25A C25 H25B 109.5 . . ?
N2 C25 H25C 109.5 . . ?
H25A C25 H25C 109.5 . . ?
H25B C25 H25C 109.5 . . ?
C4 C30 N3 114.0(5) . . ?
C4 C30 H30A 108.8 . . ?
N3 C30 H30A 108.8 . . ?
C4 C30 H30B 108.8 . . ?
N3 C30 H30B 108.8 . . ?
H30A C30 H30B 107.7 . . ?
N3 C31 C32 104.1(5) . . ?
N3 C31 H31A 110.9 . . ?
C32 C31 H31A 110.9 . . ?
N3 C31 H31B 110.9 . . ?
C32 C31 H31B 110.9 . . ?
H31A C31 H31B 109.0 . . ?
C31 C32 C33 106.0(6) . . ?
C31 C32 H32A 110.5 . . ?
C33 C32 H32A 110.5 . . ?
C31 C32 H32B 110.5 . . ?
C33 C32 H32B 110.5 . . ?
H32A C32 H32B 108.7 . . ?
C34 C33 C32 105.3(6) . . ?
C34 C33 H33A 110.7 . . ?
C32 C33 H33A 110.7 . . ?
C34 C33 H33B 110.7 . . ?
C32 C33 H33B 110.7 . . ?
H33A C33 H33B 108.8 . . ?
N3 C34 C33 104.5(5) . . ?
N3 C34 H34A 110.9 . . ?
C33 C34 H34A 110.9 . . ?
N3 C34 H34B 110.9 . . ?
C33 C34 H34B 110.9 . . ?
H34A C34 H34B 108.9 . . ?
N3 C35 H35A 109.5 . . ?
N3 C35 H35B 109.5 . . ?
H35A C35 H35B 109.5 . . ?
N3 C35 H35C 109.5 . . ?
H35A C35 H35C 109.5 . . ?
H35B C35 H35C 109.5 . . ?
C6 C40 N4 115.7(5) . . ?
C6 C40 H40A 108.4 . . ?
N4 C40 H40A 108.4 . . ?
C6 C40 H40B 108.4 . . ?
N4 C40 H40B 108.4 . . ?
H40A C40 H40B 107.4 . . ?
N4 C41 C42 104.5(5) . . ?
N4 C41 H41A 110.8 . . ?
C42 C41 H41A 110.8 . . ?
N4 C41 H41B 110.8 . . ?
C42 C41 H41B 110.8 . . ?
H41A C41 H41B 108.9 . . ?
C41 C42 C43 104.5(6) . . ?
C41 C42 H42A 110.9 . . ?
C43 C42 H42A 110.9 . . ?
C41 C42 H42B 110.9 . . ?
C43 C42 H42B 110.9 . . ?
H42A C42 H42B 108.9 . . ?
C44 C43 C42 106.4(6) . . ?
C44 C43 H43A 110.4 . . ?
C42 C43 H43A 110.4 . . ?
C44 C43 H43B 110.4 . . ?
C42 C43 H43B 110.4 . . ?
H43A C43 H43B 108.6 . . ?
C43 C44 N4 104.7(5) . . ?
C43 C44 H44A 110.8 . . ?
N4 C44 H44A 110.8 . . ?
C43 C44 H44B 110.8 . . ?
N4 C44 H44B 110.8 . . ?
H44A C44 H44B 108.9 . . ?
N4 C45 H45A 109.5 . . ?
N4 C45 H45B 109.5 . . ?
H45A C45 H45B 109.5 . . ?
N4 C45 H45C 109.5 . . ?
H45A C45 H45C 109.5 . . ?
H45B C45 H45C 109.5 . . ?
H1A O1W H1B 108.4 . . ?
H2A O2W H2B 108.4 . . ?
H3A O3W H3B 108.4 . . ?
H4A O4W H4B 108.4 . . ?

loop_
_geom_bond_atom_site_label_1
_geom_bond_atom_site_label_2
_geom_bond_distance
_geom_bond_site_symmetry_2
_geom_bond_publ_flag
N1 C15 1.494(8) . ?
N1 C14 1.510(9) . ?
N1 C11 1.515(9) . ?
N1 C10 1.523(8) . ?
N2 C25 1.497(8) . ?
N2 C21 1.514(9) . ?
N2 C24 1.519(8) . ?
N2 C20 1.526(8) . ?
N3 C35 1.482(9) . ?
N3 C34 1.507(9) . ?
N3 C31 1.513(9) . ?
N3 C30 1.532(8) . ?
N4 C45 1.500(8) . ?
N4 C41 1.507(9) . ?
N4 C44 1.525(8) . ?
N4 C40 1.527(8) . ?
C1 C2 1.398(10) . ?
C1 C3 1.415(9) 2_666 ?
C1 C10 1.509(9) . ?
C2 C3 1.390(9) . ?
C2 H2 0.9500 . ?
C3 C1 1.415(9) 2_666 ?
C3 C20 1.516(10) . ?
C4 C5 1.397(10) . ?
C4 C6 1.406(9) 2_667 ?
C4 C30 1.505(9) . ?
C5 C6 1.415(9) . ?
C5 H5 0.9500 . ?
C6 C4 1.407(9) 2_667 ?
C6 C40 1.490(10) . ?
C10 H10A 0.9900 . ?
C10 H10B 0.9900 . ?
C11 C12 1.516(10) . ?
C11 H11A 0.9900 . ?
C11 H11B 0.9900 . ?
C12 C13 1.541(10) . ?
C12 H12A 0.9900 . ?
C12 H12B 0.9900 . ?
C13 C14 1.526(10) . ?
C13 H13A 0.9900 . ?
C13 H13B 0.9900 . ?
C14 H14A 0.9900 . ?
C14 H14B 0.9900 . ?
C15 H15A 0.9800 . ?
C15 H15B 0.9800 . ?
C15 H15C 0.9800 . ?
C20 H20A 0.9900 . ?
C20 H20B 0.9900 . ?
C21 C22 1.523(9) . ?
C21 H21A 0.9900 . ?
C21 H21B 0.9900 . ?
C22 C23 1.539(10) . ?
C22 H22A 0.9900 . ?
C22 H22B 0.9900 . ?
C23 C24 1.539(10) . ?
C23 H23A 0.9900 . ?
C23 H23B 0.9900 . ?
C24 H24A 0.9900 . ?
C24 H24B 0.9900 . ?
C25 H25A 0.9800 . ?
C25 H25B 0.9800 . ?
C25 H25C 0.9800 . ?
C30 H30A 0.9900 . ?
C30 H30B 0.9900 . ?
C31 C32 1.518(10) . ?
C31 H31A 0.9900 . ?
C31 H31B 0.9900 . ?
C32 C33 1.540(10) . ?
C32 H32A 0.9900 . ?
C32 H32B 0.9900 . ?
C33 C34 1.537(9) . ?
C33 H33A 0.9900 . ?
C33 H33B 0.9900 . ?
C34 H34A 0.9900 . ?
C34 H34B 0.9900 . ?
C35 H35A 0.9800 . ?
C35 H35B 0.9800 . ?
C35 H35C 0.9800 . ?
C40 H40A 0.9900 . ?
C40 H40B 0.9900 . ?
C41 C42 1.531(10) . ?
C41 H41A 0.9900 . ?
C41 H41B 0.9900 . ?
C42 C43 1.546(10) . ?
C42 H42A 0.9900 . ?
C42 H42B 0.9900 . ?
C43 C44 1.523(10) . ?
C43 H43A 0.9900 . ?
C43 H43B 0.9900 . ?
C44 H44A 0.9900 . ?
C44 H44B 0.9900 . ?
C45 H45A 0.9800 . ?
C45 H45B 0.9800 . ?
C45 H45C 0.9800 . ?
O1W H1A 0.8501 . ?
O1W H1B 0.8499 . ?
O2W H2A 0.8499 . ?
O2W H2B 0.8500 . ?
O3W H3A 0.8499 . ?
O3W H3B 0.8500 . ?
O4W H4A 0.8499 . ?
O4W H4B 0.8499 . ?

loop_
_geom_hbond_atom_site_label_D
_geom_hbond_atom_site_label_H
_geom_hbond_atom_site_label_A
_geom_hbond_distance_DH
_geom_hbond_distance_HA
_geom_hbond_distance_DA
_geom_hbond_angle_DHA
_geom_hbond_site_symmetry_A
O1W H1A Br1 0.85 2.54 3.384(6) 173.9 .
O1W H1B Br5 0.85 2.17 3.014(7) 173.6 .
O2W H2A O1W 0.85 2.11 2.962(9) 178.0 .
O2W H2B O4W 0.85 2.00 2.851(6) 178.4 .
O3W H3A O7W 0.85 1.77 2.59(4) 163.8 .
O3W H3A O7' 0.85 1.94 2.78(3) 173.9 .
O3W H3B O8W 0.85 1.87 2.719(14) 177.5 .
O3W H3B O5' 0.85 1.85 2.67(4) 161.6 .
O4W H4A Br4 0.85 2.43 3.277(4) 172.5 .
O4W H4B O6W 0.85 1.85 2.699(11) 176.3 .
O4W H4B O6' 0.85 2.33 3.156(15) 165.5 .
C10 H10B Br2 0.99 2.89 3.814(7) 156.3 2_666
C10 H10B O8' 0.99 2.58 3.284(10) 127.6 2_666
C11 H11B O3W 0.99 2.60 3.522(10) 154.7 1_455
C11 H11A Br1 0.99 3.02 3.887(8) 146.5 .
C12 H12A Br5 0.99 2.78 3.742(8) 164.2 .
C12 H12B Br2 0.99 2.92 3.768(8) 143.8 1_465
C13 H13B Br3 0.99 3.11 3.885(7) 135.6 .
C14 H14A Br2 0.99 3.03 3.902(7) 147.8 2_666
C14 H14B Br3 0.99 3.08 3.839(7) 134.8 .
C15 H15A Br1 0.98 3.00 3.888(8) 150.8 .
C15 H15B Br2' 0.98 2.54 3.451(11) 154.8 .
C15 H15C Br5 0.98 3.12 3.916(8) 139.9 .
C20 H20B Br1 0.99 2.99 3.865(7) 147.7 2_666
C21 H21B Br1 0.99 2.88 3.743(7) 145.9 2_666
C23 H23B Br3 0.99 3.13 3.938(8) 139.3 2_676
C24 H24B O6W 0.99 2.51 3.420(11) 152.0 2_666
C25 H25A O8' 0.98 2.49 3.344(10) 145.0 .
C25 H25B Br1 0.98 2.94 3.819(7) 149.7 2_666
C25 H25C O3W 0.98 2.55 3.488(10) 159.6 .
C30 H30A Br5 0.99 2.91 3.795(7) 149.4 2_667
C30 H30B Br1 0.99 2.96 3.852(7) 150.8 1_655
C31 H31A Br4 0.99 3.13 3.753(7) 122.3 1_655
C31 H31A Br5 0.99 2.76 3.725(8) 163.7 2_667
C31 H31B Br1 0.99 3.00 3.824(8) 141.4 1_655
C32 H32A Br6 0.99 2.98 3.938(8) 163.4 1_645
C32 H32B Br2 0.99 3.04 3.878(7) 143.3 .
C33 H33B Br4 0.99 3.01 3.912(8) 151.7 2_657
C34 H34B Br6 0.99 2.70 3.669(8) 165.8 2_667
C35 H35A Br1 0.98 3.03 3.894(8) 148.1 1_655
C35 H35B Br2 0.98 2.84 3.800(7) 166.1 .
C35 H35C Br2' 0.98 2.67 3.444(10) 135.7 .
C40 H40A Br1 0.99 3.10 3.957(7) 146.1 2_567
C40 H40B Br2' 0.99 2.76 3.493(10) 131.5 2_667
C40 H40B Br3 0.99 2.94 3.885(7) 159.0 2_667
C41 H41A Br1 0.99 2.88 3.762(7) 148.2 2_567
C42 H42A Br5 0.99 2.94 3.909(8) 167.9 2_567
C43 H43B Br4 0.99 3.01 3.915(8) 151.8 .
C44 H44B Br6 0.99 3.03 3.954(7) 155.5 2_667
C45 H45B Br4 0.98 3.10 4.046(7) 163.2 .
C45 H45C Br1 0.98 2.91 3.801(7) 151.7 2_567

loop_
_geom_torsion_atom_site_label_1
_geom_torsion_atom_site_label_2
_geom_torsion_atom_site_label_3
_geom_torsion_atom_site_label_4
_geom_torsion
_geom_torsion_site_symmetry_1
_geom_torsion_site_symmetry_2
_geom_torsion_site_symmetry_3
_geom_torsion_site_symmetry_4
_geom_torsion_publ_flag
C3 C1 C2 C3 -2.5(10) 2_666 . . . ?
C10 C1 C2 C3 179.5(6) . . . . ?
C1 C2 C3 C1 2.6(10) . . . 2_666 ?
C1 C2 C3 C20 -178.9(6) . . . . ?
C6 C4 C5 C6 2.4(10) 2_667 . . . ?
C30 C4 C5 C6 -178.6(6) . . . . ?
C4 C5 C6 C4 -2.4(10) . . . 2_667 ?
C4 C5 C6 C40 178.9(6) . . . . ?
C2 C1 C10 N1 -76.6(7) . . . . ?
C3 C1 C10 N1 105.6(7) 2_666 . . . ?
C15 N1 C10 C1 -61.4(7) . . . . ?
C14 N1 C10 C1 63.4(7) . . . . ?
C11 N1 C10 C1 178.3(6) . . . . ?
C15 N1 C11 C12 77.6(7) . . . . ?
C14 N1 C11 C12 -39.8(7) . . . . ?
C10 N1 C11 C12 -162.4(6) . . . . ?
N1 C11 C12 C13 25.4(7) . . . . ?
C11 C12 C13 C14 -1.5(8) . . . . ?
C15 N1 C14 C13 -78.6(6) . . . . ?
C11 N1 C14 C13 38.5(6) . . . . ?
C10 N1 C14 C13 157.1(5) . . . . ?
C12 C13 C14 N1 -22.9(7) . . . . ?
C2 C3 C20 N2 85.2(7) . . . . ?
C1 C3 C20 N2 -96.4(7) 2_666 . . . ?
C25 N2 C20 C3 64.7(7) . . . . ?
C21 N2 C20 C3 -173.5(5) . . . . ?
C24 N2 C20 C3 -59.6(7) . . . . ?
C25 N2 C21 C22 -74.3(6) . . . . ?
C24 N2 C21 C22 42.5(6) . . . . ?
C20 N2 C21 C22 164.0(5) . . . . ?
N2 C21 C22 C23 -29.1(7) . . . . ?
C21 C22 C23 C24 4.9(8) . . . . ?
C25 N2 C24 C23 78.9(6) . . . . ?
C21 N2 C24 C23 -39.0(6) . . . . ?
C20 N2 C24 C23 -156.1(5) . . . . ?
C22 C23 C24 N2 21.0(7) . . . . ?
C5 C4 C30 N3 86.0(7) . . . . ?
C6 C4 C30 N3 -95.1(7) 2_667 . . . ?
C35 N3 C30 C4 64.4(7) . . . . ?
C34 N3 C30 C4 -60.6(7) . . . . ?
C31 N3 C30 C4 -174.5(6) . . . . ?
C35 N3 C31 C32 -76.8(7) . . . . ?
C34 N3 C31 C32 40.6(7) . . . . ?
C30 N3 C31 C32 161.1(6) . . . . ?
N3 C31 C32 C33 -26.4(7) . . . . ?
C31 C32 C33 C34 2.5(8) . . . . ?
C35 N3 C34 C33 78.1(6) . . . . ?
C31 N3 C34 C33 -39.0(6) . . . . ?
C30 N3 C34 C33 -156.2(5) . . . . ?
C32 C33 C34 N3 22.5(7) . . . . ?
C4 C6 C40 N4 104.5(7) 2_667 . . . ?
C5 C6 C40 N4 -77.0(7) . . . . ?
C45 N4 C40 C6 -58.4(7) . . . . ?
C41 N4 C40 C6 179.8(5) . . . . ?
C44 N4 C40 C6 65.6(7) . . . . ?
C45 N4 C41 C42 75.0(6) . . . . ?
C44 N4 C41 C42 -41.5(6) . . . . ?
C40 N4 C41 C42 -163.6(5) . . . . ?
N4 C41 C42 C43 29.0(7) . . . . ?
C41 C42 C43 C44 -5.3(8) . . . . ?
C42 C43 C44 N4 -20.0(7) . . . . ?
C45 N4 C44 C43 -79.9(7) . . . . ?
C41 N4 C44 C43 37.9(6) . . . . ?
C40 N4 C44 C43 155.5(6) . . . . ?
